data_7718196
loop_
_publ_author_name
'Zinke, Julian'
'Bruhn, Clemens'
'Demeshko, Serhiy'
'Siemeling, Ulrich'

_publ_section_title
;
 The &#x201C;pogo stick&#x201D; complex [FeCp*{N(SiMe3)2}]: spin state
 properties, adduct formation with Lewis bases, and reactivity towards
 weakly Br\/onsted acidic protonated NHCs
;
_journal_issue 14
_journal_name_full 'Dalton Transactions'
_journal_page_first 5812
_journal_page_last 5828
_journal_paper_doi 10.1039/D5DT00300H
_journal_volume 54
_journal_year 2025
_chemical_formula_moiety 'C31 H35 Fe N2, C10 H15 Cl2 Fe, 2(C7 H8)'
_chemical_formula_sum 'C55 H66 Cl2 Fe2 N2'
_chemical_formula_weight 937.69
_space_group_crystal_system triclinic
_space_group_IT_number 2
_space_group_name_Hall '-P 1'
_space_group_name_H-M_alt 'P -1'
_atom_sites_solution_hydrogens geom
_atom_sites_solution_primary dual
_audit_creation_date 2024-08-07
_audit_creation_method
;
Olex2 1.5
(compiled 2024.02.16 svn.r378c4104 for OlexSys, GUI svn.r6928)
;
_audit_update_record
;
2025-02-05 deposited with the CCDC.	2025-03-03 downloaded from the CCDC.
;
_cell_angle_alpha 70.092(4)
_cell_angle_beta 89.668(4)
_cell_angle_gamma 73.820(4)
_cell_formula_units_Z 2
_cell_length_a 12.5906(7)
_cell_length_b 14.1602(7)
_cell_length_c 15.1245(8)
_cell_measurement_reflns_used 14222
_cell_measurement_temperature 100(2)
_cell_measurement_theta_max 71.00
_cell_measurement_theta_min 3.12
_cell_volume 2423.0(2)
_computing_cell_refinement 'X-Area Recipe 1.36.0.0 (STOE, 2020)'
_computing_data_collection 'X-Area Pilatus3_SV 1.31.170.0 (STOE, 2020)'
_computing_data_reduction
;
X-Area Integrate 1.78.3.0 (STOE, 2020)
X-Area LANA 1.83.8.0 (STOE, 2020)
;
_computing_molecular_graphics 'Olex2 1.5 (Dolomanov et al., 2009)'
_computing_publication_material 'Olex2 1.5 (Dolomanov et al., 2009)'
_computing_structure_refinement 'SHELXL 2019/3 (Sheldrick, 2015)'
_computing_structure_solution 'SHELXT  (Sheldrick, 2015)'
_diffrn_ambient_temperature 100
_diffrn_detector Pilatus200K
_diffrn_detector_area_resol_mean 5.81
_diffrn_detector_type 'DECTRIS PILATUS 200K'
_diffrn_measured_fraction_theta_full 0.982
_diffrn_measured_fraction_theta_max 0.959
_diffrn_measurement_details
;
 1766 frames, detector distance = 40 mm
;
_diffrn_measurement_device 'Eulerian 4-circle diffractometer'
_diffrn_measurement_device_type 'STOE STADIVARI'
_diffrn_measurement_method 'rotation method, \w scans'
_diffrn_radiation_collimation '1.2 mm, 0.6 diameter'
_diffrn_radiation_monochromator 'Graded multilayer mirror'
_diffrn_radiation_polarisn_norm 0
_diffrn_radiation_probe x-ray
_diffrn_radiation_type CuK\a
_diffrn_radiation_wavelength 1.54186
_diffrn_reflns_av_R_equivalents 0.0542
_diffrn_reflns_av_unetI/netI 0.0687
_diffrn_reflns_Laue_measured_fraction_full 0.982
_diffrn_reflns_Laue_measured_fraction_max 0.959
_diffrn_reflns_limit_h_max 15
_diffrn_reflns_limit_h_min -14
_diffrn_reflns_limit_k_max 17
_diffrn_reflns_limit_k_min -15
_diffrn_reflns_limit_l_max 11
_diffrn_reflns_limit_l_min -18
_diffrn_reflns_number 22014
_diffrn_reflns_point_group_measured_fraction_full 0.982
_diffrn_reflns_point_group_measured_fraction_max 0.959
_diffrn_reflns_theta_full 67.686
_diffrn_reflns_theta_max 71.010
_diffrn_reflns_theta_min 3.123
_diffrn_source Cu-Genix
_diffrn_source_current 0.600
_diffrn_source_power 0.030
_diffrn_source_voltage 50
_exptl_absorpt_coefficient_mu 6.093
_exptl_absorpt_correction_T_max 0.7925
_exptl_absorpt_correction_T_min 0.1804
_exptl_absorpt_correction_type multi-scan
_exptl_absorpt_process_details
;
STOE X-Red32, absorption correction by Gaussian integration, analogous to
P. Coppens, "The Evaluation of Absorption and Extinction in Single-Crystal
Structure Analysis", published in: F. R. Ahmed (Editor), "Crystallographic
Computing", Munksgaard, Copenhagen (1970), 255 - 270. Afterwards scaling of
reflection intensities was performed within STOE LANA. J. Koziskova, F. Hahn,
J. Richter, J. Kozisek, Acta Chimica Slovaca, vol. 9, no. 2, 2016, pp. 136-140.
;
_exptl_crystal_colour yellow
_exptl_crystal_colour_primary yellow
_exptl_crystal_density_diffrn 1.285
_exptl_crystal_density_method 'not measured'
_exptl_crystal_description block
_exptl_crystal_F_000 992
_exptl_crystal_size_max 0.158
_exptl_crystal_size_mid 0.08
_exptl_crystal_size_min 0.03
_refine_diff_density_max 1.184
_refine_diff_density_min -0.379
_refine_diff_density_rms 0.087
_refine_ls_extinction_method none
_refine_ls_goodness_of_fit_ref 1.059
_refine_ls_hydrogen_treatment constr
_refine_ls_matrix_type full
_refine_ls_number_parameters 563
_refine_ls_number_reflns 8991
_refine_ls_number_restraints 0
_refine_ls_restrained_S_all 1.059
_refine_ls_R_factor_all 0.0987
_refine_ls_R_factor_gt 0.0631
_refine_ls_shift/su_max 0.001
_refine_ls_shift/su_mean 0.000
_refine_ls_structure_factor_coef Fsqd
_refine_ls_weighting_details 'w=1/[\s^2^(Fo^2^)+(0.0749P)^2^+3.2500P] where P=(Fo^2^+2Fc^2^)/3'
_refine_ls_weighting_scheme calc
_refine_ls_wR_factor_gt 0.1413
_refine_ls_wR_factor_ref 0.1593
_reflns_Friedel_coverage 0.000
_reflns_number_gt 6415
_reflns_number_total 8991
_reflns_threshold_expression 'I > 2\s(I)'
_cod_data_source_file d5dt00300h2.cif
_cod_data_source_block sv1034
_cod_depositor_comments 'Adding full bibliography for 7718189--7718202.cif.'
_cod_database_code 7718196
_shelx_shelxl_version_number 2019/3
_shelx_space_group_comment
;
The symmetry employed for this shelxl refinement is uniquely defined
by the following loop, which should always be used as a source of
symmetry information in preference to the above space-group names.
They are only intended as comments.
;
_shelx_estimated_absorpt_t_max 0.838
_shelx_estimated_absorpt_t_min 0.446
_olex2_refinement_description
;
1. Fixed Uiso
 At 1.2 times of:
  All C(H) groups, All C(H,H) groups
 At 1.5 times of:
  All C(H,H,H) groups
2.a Secondary CH2 refined with riding coordinates:
 C12(H12A,H12B), C22(H22A,H22B)
2.b Aromatic/amide H refined with riding coordinates:
 C1(H1), C3(H3), C4(H4), C5(H5), C6(H6), C8(H8), C9(H9), C10(H10), C11(H11),
 C15(H15), C17(H17), C25(H25), C27(H27), C50(H50), C51(H51), C52(H52), C53(H53),
  C54(H54), C43(H43), C44(H44), C45(H45), C46(H46), C47(H47)
2.c Idealised Me refined as rotating group:
 C19(H19A,H19B,H19C), C20(H20A,H20B,H20C), C21(H21A,H21B,H21C), C29(H29A,H29B,
 H29C), C30(H30A,H30B,H30C), C31(H31A,H31B,H31C), C37(H37A,H37B,H37C), C38(H38A,
 H38B,H38C), C39(H39A,H39B,H39C), C40(H40A,H40B,H40C), C41(H41A,H41B,H41C),
 C55(H55A,H55B,H55C), C48(H48A,H48B,H48C)
;
_olex2_submission_special_instructions 'No special instructions were received'

loop_
_space_group_symop_operation_xyz
'x, y, z'
'-x, -y, -z'

loop_
_atom_site_label
_atom_site_type_symbol
_atom_site_fract_x
_atom_site_fract_y
_atom_site_fract_z
_atom_site_U_iso_or_equiv
_atom_site_adp_type
_atom_site_occupancy
_atom_site_site_symmetry_order
_atom_site_calc_flag
_atom_site_refinement_flags_posn
_atom_site_refinement_flags_adp
_atom_site_refinement_flags_occupancy
_atom_site_disorder_assembly
_atom_site_disorder_group
Fe1 Fe 0.71586(5) 0.51044(5) 0.26648(5) 0.01886(17) Uani 1 1 d . . . . .
N1 N 0.5628(3) 0.7260(3) 0.1718(2) 0.0181(7) Uani 1 1 d . . . . .
C1 C 0.5124(3) 0.7209(3) 0.2487(3) 0.0186(9) Uani 1 1 d . . . . .
H1 H 0.449530 0.779543 0.241878 0.022 Uiso 1 1 calc R U . . .
N2 N 0.5344(3) 0.6482(2) 0.3338(2) 0.0174(7) Uani 1 1 d . . . . .
C2 C 0.6503(3) 0.6415(3) 0.1614(3) 0.0195(8) Uani 1 1 d . . . . .
C3 C 0.7671(4) 0.6276(3) 0.1742(3) 0.0231(9) Uani 1 1 d . . . . .
H3 H 0.800804 0.673890 0.188123 0.028 Uiso 1 1 calc R U . . .
C4 C 0.8229(4) 0.5314(3) 0.1620(3) 0.0253(9) Uani 1 1 d . . . . .
H4 H 0.901157 0.501008 0.167737 0.030 Uiso 1 1 calc R U . . .
C5 C 0.7420(4) 0.4884(3) 0.1397(3) 0.0259(10) Uani 1 1 d . . . . .
H5 H 0.757179 0.424483 0.127817 0.031 Uiso 1 1 calc R U . . .
C6 C 0.6341(4) 0.5567(3) 0.1379(3) 0.0223(9) Uani 1 1 d . . . . .
H6 H 0.564977 0.547643 0.123776 0.027 Uiso 1 1 calc R U . . .
C7 C 0.6182(3) 0.5488(3) 0.3582(3) 0.0192(8) Uani 1 1 d . . . . .
C8 C 0.7307(4) 0.5275(3) 0.3928(3) 0.0237(9) Uani 1 1 d . . . . .
H8 H 0.761905 0.575247 0.406730 0.028 Uiso 1 1 calc R U . . .
C9 C 0.7879(4) 0.4218(3) 0.4026(3) 0.0259(10) Uani 1 1 d . . . . .
H9 H 0.864383 0.386610 0.423224 0.031 Uiso 1 1 calc R U . . .
C10 C 0.7089(4) 0.3781(3) 0.3756(3) 0.0275(10) Uani 1 1 d . . . . .
H10 H 0.724384 0.308644 0.375248 0.033 Uiso 1 1 calc R U . . .
C11 C 0.6039(4) 0.4554(3) 0.3495(3) 0.0223(9) Uani 1 1 d . . . . .
H11 H 0.536690 0.446909 0.329978 0.027 Uiso 1 1 calc R U . . .
C12 C 0.5209(4) 0.8206(3) 0.0847(3) 0.0224(9) Uani 1 1 d . . . . .
H12A H 0.455596 0.870129 0.097996 0.027 Uiso 1 1 calc R U . . .
H12B H 0.496124 0.799140 0.034480 0.027 Uiso 1 1 calc R U . . .
C13 C 0.6074(3) 0.8761(3) 0.0496(3) 0.0219(9) Uani 1 1 d . . . . .
C14 C 0.6584(4) 0.8704(3) -0.0309(3) 0.0263(10) Uani 1 1 d . . . . .
C15 C 0.7342(4) 0.9269(3) -0.0644(3) 0.0285(10) Uani 1 1 d . . . . .
H15 H 0.767903 0.923458 -0.120006 0.034 Uiso 1 1 calc R U . . .
C16 C 0.7618(4) 0.9885(3) -0.0182(4) 0.0310(11) Uani 1 1 d . . . . .
C17 C 0.7115(4) 0.9919(3) 0.0617(4) 0.0293(11) Uani 1 1 d . . . . .
H17 H 0.729451 1.033397 0.093828 0.035 Uiso 1 1 calc R U . . .
C18 C 0.6354(4) 0.9374(3) 0.0979(3) 0.0247(10) Uani 1 1 d . . . . .
C19 C 0.6355(5) 0.8032(4) -0.0836(4) 0.0341(11) Uani 1 1 d . . . . .
H19A H 0.655879 0.729579 -0.041248 0.051 Uiso 1 1 calc R U . . .
H19B H 0.679644 0.809467 -0.137825 0.051 Uiso 1 1 calc R U . . .
H19C H 0.556374 0.826960 -0.105947 0.051 Uiso 1 1 calc R U . . .
C20 C 0.8421(4) 1.0509(4) -0.0574(4) 0.0424(14) Uani 1 1 d . . . . .
H20A H 0.804660 1.125827 -0.071823 0.064 Uiso 1 1 calc R U . . .
H20B H 0.867467 1.039295 -0.115278 0.064 Uiso 1 1 calc R U . . .
H20C H 0.906046 1.027974 -0.010595 0.064 Uiso 1 1 calc R U . . .
C21 C 0.5842(4) 0.9443(4) 0.1864(3) 0.0329(11) Uani 1 1 d . . . . .
H21A H 0.503139 0.964258 0.174965 0.049 Uiso 1 1 calc R U . . .
H21B H 0.605486 0.997199 0.204493 0.049 Uiso 1 1 calc R U . . .
H21C H 0.610741 0.875804 0.237495 0.049 Uiso 1 1 calc R U . . .
C22 C 0.4654(3) 0.6643(3) 0.4115(3) 0.0202(9) Uani 1 1 d . . . . .
H22A H 0.512755 0.629458 0.472415 0.024 Uiso 1 1 calc R U . . .
H22B H 0.405777 0.630353 0.415225 0.024 Uiso 1 1 calc R U . . .
C23 C 0.4135(4) 0.7790(3) 0.3974(3) 0.0205(9) Uani 1 1 d . . . . .
C24 C 0.4818(4) 0.8375(3) 0.4114(3) 0.0228(9) Uani 1 1 d . . . . .
C25 C 0.4351(4) 0.9439(3) 0.3959(3) 0.0263(10) Uani 1 1 d . . . . .
H25 H 0.481243 0.983555 0.404604 0.032 Uiso 1 1 calc R U . . .
C26 C 0.3221(4) 0.9935(3) 0.3679(3) 0.0258(10) Uani 1 1 d . . . . .
C27 C 0.2558(4) 0.9347(3) 0.3559(3) 0.0261(10) Uani 1 1 d . . . . .
H27 H 0.178473 0.967684 0.338113 0.031 Uiso 1 1 calc R U . . .
C28 C 0.2997(3) 0.8277(3) 0.3694(3) 0.0209(9) Uani 1 1 d . . . . .
C29 C 0.6041(4) 0.7876(4) 0.4438(3) 0.0276(10) Uani 1 1 d . . . . .
H29A H 0.613681 0.733095 0.506478 0.041 Uiso 1 1 calc R U . . .
H29B H 0.637384 0.841358 0.447011 0.041 Uiso 1 1 calc R U . . .
H29C H 0.640652 0.756004 0.398952 0.041 Uiso 1 1 calc R U . . .
C30 C 0.2730(4) 1.1090(4) 0.3533(4) 0.0374(12) Uani 1 1 d . . . . .
H30A H 0.262312 1.117401 0.414694 0.056 Uiso 1 1 calc R U . . .
H30B H 0.201276 1.136485 0.314913 0.056 Uiso 1 1 calc R U . . .
H30C H 0.323775 1.147805 0.320706 0.056 Uiso 1 1 calc R U . . .
C31 C 0.2241(4) 0.7692(3) 0.3518(3) 0.0266(10) Uani 1 1 d . . . . .
H31A H 0.250616 0.741271 0.302011 0.040 Uiso 1 1 calc R U . . .
H31B H 0.148551 0.817057 0.331844 0.040 Uiso 1 1 calc R U . . .
H31C H 0.223890 0.711048 0.409983 0.040 Uiso 1 1 calc R U . . .
Cl1 Cl 0.32416(9) 0.66310(9) 0.14103(8) 0.0284(2) Uani 1 1 d . . . . .
Fe2 Fe 0.22184(5) 0.56675(5) 0.23493(5) 0.01934(17) Uani 1 1 d . . . . .
Cl2 Cl 0.32090(8) 0.48091(8) 0.37907(7) 0.0253(2) Uani 1 1 d . . . . .
C32 C 0.0746(3) 0.6030(4) 0.1272(3) 0.0258(10) Uani 1 1 d . . . . .
C33 C 0.0327(3) 0.6540(3) 0.1919(3) 0.0235(9) Uani 1 1 d . . . . .
C34 C 0.0423(3) 0.5749(3) 0.2828(3) 0.0219(9) Uani 1 1 d . . . . .
C35 C 0.0887(3) 0.4763(3) 0.2741(3) 0.0237(9) Uani 1 1 d . . . . .
C36 C 0.1118(3) 0.4921(3) 0.1788(3) 0.0250(10) Uani 1 1 d . . . . .
C37 C 0.0752(5) 0.6561(5) 0.0243(4) 0.0427(13) Uani 1 1 d . . . . .
H37A H 0.114672 0.709174 0.013544 0.064 Uiso 1 1 calc R U . . .
H37B H -0.001399 0.690217 -0.005001 0.064 Uiso 1 1 calc R U . . .
H37C H 0.112863 0.604190 -0.003683 0.064 Uiso 1 1 calc R U . . .
C38 C -0.0158(4) 0.7699(3) 0.1672(4) 0.0371(12) Uani 1 1 d . . . . .
H38A H 0.003365 0.789930 0.219627 0.056 Uiso 1 1 calc R U . . .
H38B H -0.096782 0.788927 0.155610 0.056 Uiso 1 1 calc R U . . .
H38C H 0.014314 0.806883 0.110198 0.056 Uiso 1 1 calc R U . . .
C39 C 0.0096(4) 0.5948(4) 0.3717(4) 0.0374(12) Uani 1 1 d . . . . .
H39A H -0.033993 0.548314 0.404912 0.056 Uiso 1 1 calc R U . . .
H39B H -0.035104 0.668190 0.355897 0.056 Uiso 1 1 calc R U . . .
H39C H 0.076597 0.580944 0.412399 0.056 Uiso 1 1 calc R U . . .
C40 C 0.1126(4) 0.3713(3) 0.3524(4) 0.0352(12) Uani 1 1 d . . . . .
H40A H 0.189326 0.329691 0.352781 0.053 Uiso 1 1 calc R U . . .
H40B H 0.061456 0.334114 0.342289 0.053 Uiso 1 1 calc R U . . .
H40C H 0.102704 0.381601 0.413118 0.053 Uiso 1 1 calc R U . . .
C41 C 0.1546(4) 0.4067(5) 0.1375(4) 0.0419(13) Uani 1 1 d . . . . .
H41A H 0.204429 0.344472 0.185602 0.063 Uiso 1 1 calc R U . . .
H41B H 0.195216 0.432021 0.083269 0.063 Uiso 1 1 calc R U . . .
H41C H 0.091813 0.388448 0.116947 0.063 Uiso 1 1 calc R U . . .
C49 C 0.4256(4) 0.7738(4) 0.7328(4) 0.0342(11) Uani 1 1 d . . . . .
C50 C 0.3454(4) 0.7972(4) 0.7914(3) 0.0303(10) Uani 1 1 d . . . . .
H50 H 0.282737 0.857479 0.766267 0.036 Uiso 1 1 calc R U . . .
C51 C 0.3544(4) 0.7351(4) 0.8851(4) 0.0330(11) Uani 1 1 d . . . . .
H51 H 0.299157 0.752890 0.924501 0.040 Uiso 1 1 calc R U . . .
C52 C 0.4444(4) 0.6471(4) 0.9212(4) 0.0340(11) Uani 1 1 d . . . . .
H52 H 0.450232 0.603105 0.985509 0.041 Uiso 1 1 calc R U . . .
C53 C 0.5254(4) 0.6221(4) 0.8654(4) 0.0399(13) Uani 1 1 d . . . . .
H53 H 0.587837 0.561798 0.891301 0.048 Uiso 1 1 calc R U . . .
C54 C 0.5167(4) 0.6845(4) 0.7716(4) 0.0410(13) Uani 1 1 d . . . . .
H54 H 0.572984 0.666656 0.733037 0.049 Uiso 1 1 calc R U . . .
C55 C 0.4124(6) 0.8403(6) 0.6309(4) 0.063(2) Uani 1 1 d . . . . .
H55A H 0.375378 0.811249 0.594095 0.094 Uiso 1 1 calc R U . . .
H55B H 0.485708 0.841253 0.609203 0.094 Uiso 1 1 calc R U . . .
H55C H 0.367408 0.912020 0.622251 0.094 Uiso 1 1 calc R U . . .
C42 C 0.0835(4) 1.0041(4) -0.3470(4) 0.0391(12) Uani 1 1 d . . . . .
C43 C 0.0583(4) 0.9832(4) -0.2544(4) 0.0386(12) Uani 1 1 d . . . . .
H43 H 0.054426 1.034179 -0.225869 0.046 Uiso 1 1 calc R U . . .
C44 C 0.0385(5) 0.8886(4) -0.2022(4) 0.0448(14) Uani 1 1 d . . . . .
H44 H 0.022784 0.875155 -0.138287 0.054 Uiso 1 1 calc R U . . .
C45 C 0.0416(5) 0.8151(5) -0.2428(5) 0.0507(16) Uani 1 1 d . . . . .
H45 H 0.027178 0.750970 -0.207598 0.061 Uiso 1 1 calc R U . . .
C46 C 0.0654(4) 0.8347(5) -0.3336(5) 0.0486(15) Uani 1 1 d . . . . .
H46 H 0.068394 0.783167 -0.361329 0.058 Uiso 1 1 calc R U . . .
C47 C 0.0853(5) 0.9272(5) -0.3864(4) 0.0474(14) Uani 1 1 d . . . . .
H47 H 0.100414 0.939296 -0.450271 0.057 Uiso 1 1 calc R U . . .
C48 C 0.1060(6) 1.1049(5) -0.4026(6) 0.071(2) Uani 1 1 d . . . . .
H48A H 0.035512 1.159575 -0.429538 0.106 Uiso 1 1 calc R U . . .
H48B H 0.151053 1.095186 -0.453623 0.106 Uiso 1 1 calc R U . . .
H48C H 0.146352 1.126089 -0.360966 0.106 Uiso 1 1 calc R U . . .

loop_
_atom_site_aniso_label
_atom_site_aniso_U_11
_atom_site_aniso_U_22
_atom_site_aniso_U_33
_atom_site_aniso_U_23
_atom_site_aniso_U_13
_atom_site_aniso_U_12
Fe1 0.0153(3) 0.0167(3) 0.0247(4) -0.0084(3) 0.0013(3) -0.0035(3)
N1 0.0174(17) 0.0154(16) 0.0213(18) -0.0068(14) -0.0011(14) -0.0041(14)
C1 0.0143(19) 0.0125(18) 0.029(2) -0.0075(17) 0.0010(17) -0.0042(15)
N2 0.0156(16) 0.0152(16) 0.0200(18) -0.0057(14) -0.0019(13) -0.0029(13)
C2 0.018(2) 0.020(2) 0.019(2) -0.0062(17) 0.0014(16) -0.0052(16)
C3 0.020(2) 0.022(2) 0.027(2) -0.0070(18) 0.0036(17) -0.0077(17)
C4 0.022(2) 0.029(2) 0.025(2) -0.0120(19) 0.0050(18) -0.0034(18)
C5 0.029(2) 0.023(2) 0.028(2) -0.0134(19) 0.0040(19) -0.0059(19)
C6 0.018(2) 0.029(2) 0.021(2) -0.0105(18) 0.0008(17) -0.0077(18)
C7 0.018(2) 0.0137(18) 0.023(2) -0.0064(16) 0.0019(16) -0.0001(16)
C8 0.022(2) 0.023(2) 0.022(2) -0.0054(18) -0.0029(17) -0.0031(17)
C9 0.019(2) 0.023(2) 0.027(2) -0.0045(19) -0.0012(18) 0.0018(18)
C10 0.031(2) 0.015(2) 0.031(3) -0.0048(18) 0.010(2) -0.0021(18)
C11 0.020(2) 0.019(2) 0.029(2) -0.0088(18) 0.0037(18) -0.0066(17)
C12 0.023(2) 0.020(2) 0.022(2) -0.0066(17) 0.0007(17) -0.0036(17)
C13 0.021(2) 0.0120(18) 0.028(2) -0.0043(17) -0.0032(17) -0.0018(16)
C14 0.027(2) 0.015(2) 0.032(3) -0.0052(18) 0.0017(19) -0.0027(17)
C15 0.026(2) 0.022(2) 0.032(3) -0.0053(19) 0.0069(19) -0.0040(18)
C16 0.020(2) 0.016(2) 0.046(3) 0.001(2) -0.003(2) -0.0023(17)
C17 0.028(2) 0.0136(19) 0.040(3) -0.0043(19) -0.011(2) -0.0025(18)
C18 0.024(2) 0.0151(19) 0.028(2) -0.0021(17) -0.0087(18) -0.0027(17)
C19 0.047(3) 0.028(2) 0.033(3) -0.016(2) 0.013(2) -0.015(2)
C20 0.028(3) 0.026(2) 0.064(4) -0.005(2) 0.002(3) -0.009(2)
C21 0.048(3) 0.022(2) 0.032(3) -0.009(2) 0.000(2) -0.016(2)
C22 0.019(2) 0.018(2) 0.021(2) -0.0037(17) 0.0022(17) -0.0045(16)
C23 0.024(2) 0.0174(19) 0.020(2) -0.0089(17) 0.0002(17) -0.0040(17)
C24 0.025(2) 0.019(2) 0.024(2) -0.0090(18) 0.0025(18) -0.0060(17)
C25 0.031(2) 0.021(2) 0.029(2) -0.0107(19) 0.0022(19) -0.0095(19)
C26 0.033(2) 0.018(2) 0.024(2) -0.0070(18) 0.0012(19) -0.0036(18)
C27 0.026(2) 0.022(2) 0.027(2) -0.0089(18) 0.0020(18) -0.0009(18)
C28 0.022(2) 0.021(2) 0.019(2) -0.0080(17) 0.0016(17) -0.0046(17)
C29 0.023(2) 0.025(2) 0.035(3) -0.011(2) -0.0040(19) -0.0064(18)
C30 0.039(3) 0.023(2) 0.047(3) -0.013(2) 0.002(2) -0.003(2)
C31 0.022(2) 0.026(2) 0.032(3) -0.011(2) 0.0001(18) -0.0054(18)
Cl1 0.0243(5) 0.0310(5) 0.0301(6) -0.0076(5) 0.0035(4) -0.0123(4)
Fe2 0.0149(3) 0.0200(3) 0.0236(4) -0.0081(3) -0.0007(3) -0.0053(3)
Cl2 0.0213(5) 0.0268(5) 0.0258(5) -0.0068(4) -0.0038(4) -0.0072(4)
C32 0.016(2) 0.036(2) 0.028(2) -0.010(2) 0.0011(18) -0.0120(19)
C33 0.0124(19) 0.021(2) 0.031(2) -0.0040(18) -0.0075(17) -0.0022(16)
C34 0.019(2) 0.021(2) 0.027(2) -0.0085(18) 0.0000(17) -0.0070(17)
C35 0.016(2) 0.020(2) 0.037(3) -0.0092(19) 0.0005(18) -0.0088(17)
C36 0.016(2) 0.028(2) 0.037(3) -0.017(2) 0.0019(18) -0.0078(18)
C37 0.033(3) 0.063(4) 0.030(3) -0.010(3) -0.003(2) -0.021(3)
C38 0.022(2) 0.020(2) 0.062(4) -0.008(2) -0.004(2) -0.0033(19)
C39 0.026(3) 0.048(3) 0.050(3) -0.026(3) 0.014(2) -0.016(2)
C40 0.029(3) 0.020(2) 0.052(3) -0.006(2) -0.006(2) -0.0077(19)
C41 0.031(3) 0.052(3) 0.059(4) -0.038(3) 0.006(3) -0.016(2)
C49 0.043(3) 0.042(3) 0.029(3) -0.014(2) 0.005(2) -0.029(2)
C50 0.028(2) 0.027(2) 0.035(3) -0.010(2) -0.002(2) -0.0067(19)
C51 0.033(3) 0.041(3) 0.034(3) -0.021(2) 0.008(2) -0.017(2)
C52 0.038(3) 0.029(2) 0.036(3) -0.009(2) -0.006(2) -0.014(2)
C53 0.029(3) 0.025(2) 0.066(4) -0.017(3) -0.008(3) -0.008(2)
C54 0.032(3) 0.050(3) 0.066(4) -0.044(3) 0.014(3) -0.020(3)
C55 0.084(5) 0.093(5) 0.036(3) -0.024(3) 0.013(3) -0.064(4)
C42 0.028(3) 0.033(3) 0.047(3) -0.009(2) 0.002(2) -0.002(2)
C43 0.031(3) 0.034(3) 0.047(3) -0.016(2) -0.002(2) 0.000(2)
C44 0.034(3) 0.037(3) 0.044(3) -0.002(2) -0.005(2) 0.005(2)
C45 0.032(3) 0.035(3) 0.077(5) -0.015(3) 0.002(3) -0.003(2)
C46 0.027(3) 0.046(3) 0.079(5) -0.036(3) -0.005(3) -0.002(2)
C47 0.031(3) 0.062(4) 0.043(3) -0.022(3) -0.004(2) 0.000(3)
C48 0.062(4) 0.050(4) 0.082(5) -0.006(4) 0.017(4) -0.010(3)

loop_
_atom_type_symbol
_atom_type_description
_atom_type_scat_dispersion_real
_atom_type_scat_dispersion_imag
_atom_type_scat_source
C C 0.0181 0.0091 'International Tables Vol C Tables 4.2.6.8 and 6.1.1.4'
H H 0.0000 0.0000 'International Tables Vol C Tables 4.2.6.8 and 6.1.1.4'
Cl Cl 0.3639 0.7018 'International Tables Vol C Tables 4.2.6.8 and 6.1.1.4'
Fe Fe -1.1336 3.1974 'International Tables Vol C Tables 4.2.6.8 and 6.1.1.4'
N N 0.0311 0.0180 'International Tables Vol C Tables 4.2.6.8 and 6.1.1.4'

loop_
_exptl_crystal_face_index_h
_exptl_crystal_face_index_k
_exptl_crystal_face_index_l
_exptl_crystal_face_perp_dist
-3 -6 4 0.0680
2 3 -5 0.0900
-1 0 0 0.0100
1 0 0 0.0200
0 1 1 0.0260
0 -1 -1 0.0260

loop_
_geom_angle_atom_site_label_1
_geom_angle_atom_site_label_2
_geom_angle_atom_site_label_3
_geom_angle
_geom_angle_site_symmetry_1
_geom_angle_site_symmetry_3
_geom_angle_publ_flag
C2 Fe1 C3 42.16(17) . . ?
C2 Fe1 C4 69.49(17) . . ?
C2 Fe1 C5 69.53(17) . . ?
C2 Fe1 C6 42.19(17) . . ?
C2 Fe1 C7 95.31(17) . . ?
C2 Fe1 C8 114.49(17) . . ?
C2 Fe1 C9 154.34(18) . . ?
C2 Fe1 C10 153.61(18) . . ?
C2 Fe1 C11 114.00(17) . . ?
C3 Fe1 C4 40.55(17) . . ?
C3 Fe1 C5 68.62(18) . . ?
C3 Fe1 C9 125.18(18) . . ?
C3 Fe1 C10 164.12(19) . . ?
C5 Fe1 C4 40.22(18) . . ?
C5 Fe1 C9 132.31(18) . . ?
C6 Fe1 C3 70.42(18) . . ?
C6 Fe1 C4 69.08(17) . . ?
C6 Fe1 C5 40.99(17) . . ?
C6 Fe1 C8 150.22(17) . . ?
C6 Fe1 C9 162.62(18) . . ?
C6 Fe1 C10 122.53(19) . . ?
C6 Fe1 C11 100.35(18) . . ?
C7 Fe1 C3 116.16(17) . . ?
C7 Fe1 C4 156.21(17) . . ?
C7 Fe1 C5 152.02(18) . . ?
C7 Fe1 C6 112.34(17) . . ?
C7 Fe1 C8 41.90(17) . . ?
C7 Fe1 C9 69.70(17) . . ?
C7 Fe1 C10 69.45(17) . . ?
C7 Fe1 C11 42.05(17) . . ?
C8 Fe1 C3 104.73(18) . . ?
C8 Fe1 C4 126.94(18) . . ?
C8 Fe1 C5 165.93(18) . . ?
C8 Fe1 C9 40.82(17) . . ?
C8 Fe1 C10 68.88(18) . . ?
C8 Fe1 C11 70.06(18) . . ?
C9 Fe1 C4 116.53(18) . . ?
C10 Fe1 C4 131.26(18) . . ?
C10 Fe1 C5 114.04(18) . . ?
C10 Fe1 C9 40.75(19) . . ?
C11 Fe1 C3 152.63(17) . . ?
C11 Fe1 C4 160.86(18) . . ?
C11 Fe1 C5 121.68(18) . . ?
C11 Fe1 C9 69.14(18) . . ?
C11 Fe1 C10 40.61(17) . . ?
C1 N1 C2 124.6(3) . . ?
C1 N1 C12 119.3(3) . . ?
C2 N1 C12 115.8(3) . . ?
N1 C1 H1 114.6 . . ?
N1 C1 N2 130.8(4) . . ?
N2 C1 H1 114.6 . . ?
C1 N2 C7 124.4(3) . . ?
C1 N2 C22 120.0(3) . . ?
C7 N2 C22 115.5(3) . . ?
N1 C2 Fe1 122.3(3) . . ?
C3 C2 Fe1 72.0(2) . . ?
C3 C2 N1 125.9(4) . . ?
C6 C2 Fe1 71.3(2) . . ?
C6 C2 N1 125.0(4) . . ?
C6 C2 C3 109.2(4) . . ?
Fe1 C3 H3 127.9 . . ?
C2 C3 Fe1 65.9(2) . . ?
C2 C3 H3 126.6 . . ?
C4 C3 Fe1 71.1(2) . . ?
C4 C3 C2 106.8(4) . . ?
C4 C3 H3 126.6 . . ?
Fe1 C4 H4 128.1 . . ?
C3 C4 Fe1 68.3(2) . . ?
C3 C4 H4 125.8 . . ?
C5 C4 Fe1 69.4(3) . . ?
C5 C4 C3 108.5(4) . . ?
C5 C4 H4 125.8 . . ?
Fe1 C5 H5 127.8 . . ?
C4 C5 Fe1 70.4(3) . . ?
C4 C5 H5 125.5 . . ?
C4 C5 C6 109.0(4) . . ?
C6 C5 Fe1 67.9(2) . . ?
C6 C5 H5 125.5 . . ?
Fe1 C6 H6 127.1 . . ?
C2 C6 Fe1 66.6(2) . . ?
C2 C6 H6 126.7 . . ?
C5 C6 Fe1 71.1(3) . . ?
C5 C6 C2 106.5(4) . . ?
C5 C6 H6 126.7 . . ?
N2 C7 Fe1 122.2(3) . . ?
C8 C7 Fe1 71.2(2) . . ?
C8 C7 N2 125.5(4) . . ?
C8 C7 C11 108.7(4) . . ?
C11 C7 Fe1 71.3(2) . . ?
C11 C7 N2 125.8(4) . . ?
Fe1 C8 H8 127.3 . . ?
C7 C8 Fe1 66.9(2) . . ?
C7 C8 H8 126.1 . . ?
C7 C8 C9 107.8(4) . . ?
C9 C8 Fe1 71.2(3) . . ?
C9 C8 H8 126.1 . . ?
Fe1 C9 H9 128.0 . . ?
C8 C9 Fe1 67.9(2) . . ?
C8 C9 H9 126.3 . . ?
C8 C9 C10 107.4(4) . . ?
C10 C9 Fe1 69.3(3) . . ?
C10 C9 H9 126.3 . . ?
Fe1 C10 H10 127.6 . . ?
C9 C10 Fe1 70.0(2) . . ?
C9 C10 H10 125.5 . . ?
C11 C10 Fe1 68.5(2) . . ?
C11 C10 C9 109.0(4) . . ?
C11 C10 H10 125.5 . . ?
Fe1 C11 H11 127.5 . . ?
C7 C11 Fe1 66.7(2) . . ?
C7 C11 H11 126.5 . . ?
C10 C11 Fe1 70.9(3) . . ?
C10 C11 C7 107.1(4) . . ?
C10 C11 H11 126.5 . . ?
N1 C12 H12A 109.0 . . ?
N1 C12 H12B 109.0 . . ?
N1 C12 C13 112.7(3) . . ?
H12A C12 H12B 107.8 . . ?
C13 C12 H12A 109.0 . . ?
C13 C12 H12B 109.0 . . ?
C14 C13 C12 120.9(4) . . ?
C14 C13 C18 119.3(4) . . ?
C18 C13 C12 119.7(4) . . ?
C13 C14 C15 119.6(4) . . ?
C13 C14 C19 122.0(4) . . ?
C15 C14 C19 118.4(4) . . ?
C14 C15 H15 119.1 . . ?
C14 C15 C16 121.8(4) . . ?
C16 C15 H15 119.1 . . ?
C15 C16 C20 120.5(5) . . ?
C17 C16 C15 117.5(4) . . ?
C17 C16 C20 121.9(5) . . ?
C16 C17 H17 118.5 . . ?
C16 C17 C18 123.0(4) . . ?
C18 C17 H17 118.5 . . ?
C13 C18 C21 121.3(4) . . ?
C17 C18 C13 118.7(4) . . ?
C17 C18 C21 120.0(4) . . ?
C14 C19 H19A 109.5 . . ?
C14 C19 H19B 109.5 . . ?
C14 C19 H19C 109.5 . . ?
H19A C19 H19B 109.5 . . ?
H19A C19 H19C 109.5 . . ?
H19B C19 H19C 109.5 . . ?
C16 C20 H20A 109.5 . . ?
C16 C20 H20B 109.5 . . ?
C16 C20 H20C 109.5 . . ?
H20A C20 H20B 109.5 . . ?
H20A C20 H20C 109.5 . . ?
H20B C20 H20C 109.5 . . ?
C18 C21 H21A 109.5 . . ?
C18 C21 H21B 109.5 . . ?
C18 C21 H21C 109.5 . . ?
H21A C21 H21B 109.5 . . ?
H21A C21 H21C 109.5 . . ?
H21B C21 H21C 109.5 . . ?
N2 C22 H22A 109.0 . . ?
N2 C22 H22B 109.0 . . ?
N2 C22 C23 112.9(3) . . ?
H22A C22 H22B 107.8 . . ?
C23 C22 H22A 109.0 . . ?
C23 C22 H22B 109.0 . . ?
C24 C23 C22 118.9(4) . . ?
C28 C23 C22 121.0(4) . . ?
C28 C23 C24 120.1(4) . . ?
C23 C24 C29 121.8(4) . . ?
C25 C24 C23 119.2(4) . . ?
C25 C24 C29 118.9(4) . . ?
C24 C25 H25 119.3 . . ?
C24 C25 C26 121.4(4) . . ?
C26 C25 H25 119.3 . . ?
C25 C26 C30 120.3(4) . . ?
C27 C26 C25 118.7(4) . . ?
C27 C26 C30 121.0(4) . . ?
C26 C27 H27 119.1 . . ?
C26 C27 C28 121.7(4) . . ?
C28 C27 H27 119.1 . . ?
C23 C28 C27 118.9(4) . . ?
C23 C28 C31 121.9(4) . . ?
C27 C28 C31 119.2(4) . . ?
C24 C29 H29A 109.5 . . ?
C24 C29 H29B 109.5 . . ?
C24 C29 H29C 109.5 . . ?
H29A C29 H29B 109.5 . . ?
H29A C29 H29C 109.5 . . ?
H29B C29 H29C 109.5 . . ?
C26 C30 H30A 109.5 . . ?
C26 C30 H30B 109.5 . . ?
C26 C30 H30C 109.5 . . ?
H30A C30 H30B 109.5 . . ?
H30A C30 H30C 109.5 . . ?
H30B C30 H30C 109.5 . . ?
C28 C31 H31A 109.5 . . ?
C28 C31 H31B 109.5 . . ?
C28 C31 H31C 109.5 . . ?
H31A C31 H31B 109.5 . . ?
H31A C31 H31C 109.5 . . ?
H31B C31 H31C 109.5 . . ?
Cl1 Fe2 C32 99.87(12) . . ?
Cl1 Fe2 C33 109.86(11) . . ?
Cl1 Fe2 C34 143.35(11) . . ?
Cl1 Fe2 C35 157.97(12) . . ?
Cl1 Fe2 C36 122.75(12) . . ?
Cl2 Fe2 Cl1 106.90(5) . . ?
Cl2 Fe2 C32 153.07(12) . . ?
Cl2 Fe2 C33 131.30(12) . . ?
Cl2 Fe2 C34 98.75(11) . . ?
Cl2 Fe2 C35 93.59(12) . . ?
Cl2 Fe2 C36 120.73(12) . . ?
C32 Fe2 C33 35.70(16) . . ?
C32 Fe2 C34 59.29(15) . . ?
C32 Fe2 C35 59.49(16) . . ?
C33 Fe2 C34 35.44(15) . . ?
C33 Fe2 C35 58.80(15) . . ?
C35 Fe2 C34 34.84(14) . . ?
C36 Fe2 C32 36.47(16) . . ?
C36 Fe2 C33 59.96(15) . . ?
C36 Fe2 C34 59.42(15) . . ?
C36 Fe2 C35 35.85(16) . . ?
C33 C32 Fe2 73.5(2) . . ?
C33 C32 C36 107.8(4) . . ?
C33 C32 C37 125.4(4) . . ?
C36 C32 Fe2 71.0(2) . . ?
C36 C32 C37 126.7(5) . . ?
C37 C32 Fe2 122.8(3) . . ?
C32 C33 Fe2 70.8(2) . . ?
C32 C33 C34 107.8(4) . . ?
C32 C33 C38 125.4(4) . . ?
C34 C33 Fe2 73.0(2) . . ?
C34 C33 C38 126.7(4) . . ?
C38 C33 Fe2 123.2(3) . . ?
C33 C34 Fe2 71.6(2) . . ?
C33 C34 C39 125.3(4) . . ?
C35 C34 Fe2 72.0(2) . . ?
C35 C34 C33 108.2(4) . . ?
C35 C34 C39 126.5(4) . . ?
C39 C34 Fe2 121.6(3) . . ?
C34 C35 Fe2 73.2(2) . . ?
C34 C35 C36 108.7(4) . . ?
C34 C35 C40 126.1(4) . . ?
C36 C35 Fe2 69.8(2) . . ?
C36 C35 C40 125.2(4) . . ?
C40 C35 Fe2 121.9(3) . . ?
C32 C36 Fe2 72.5(2) . . ?
C32 C36 C41 126.3(5) . . ?
C35 C36 Fe2 74.3(2) . . ?
C35 C36 C32 107.4(4) . . ?
C35 C36 C41 125.9(4) . . ?
C41 C36 Fe2 124.3(3) . . ?
C32 C37 H37A 109.5 . . ?
C32 C37 H37B 109.5 . . ?
C32 C37 H37C 109.5 . . ?
H37A C37 H37B 109.5 . . ?
H37A C37 H37C 109.5 . . ?
H37B C37 H37C 109.5 . . ?
C33 C38 H38A 109.5 . . ?
C33 C38 H38B 109.5 . . ?
C33 C38 H38C 109.5 . . ?
H38A C38 H38B 109.5 . . ?
H38A C38 H38C 109.5 . . ?
H38B C38 H38C 109.5 . . ?
C34 C39 H39A 109.5 . . ?
C34 C39 H39B 109.5 . . ?
C34 C39 H39C 109.5 . . ?
H39A C39 H39B 109.5 . . ?
H39A C39 H39C 109.5 . . ?
H39B C39 H39C 109.5 . . ?
C35 C40 H40A 109.5 . . ?
C35 C40 H40B 109.5 . . ?
C35 C40 H40C 109.5 . . ?
H40A C40 H40B 109.5 . . ?
H40A C40 H40C 109.5 . . ?
H40B C40 H40C 109.5 . . ?
C36 C41 H41A 109.5 . . ?
C36 C41 H41B 109.5 . . ?
C36 C41 H41C 109.5 . . ?
H41A C41 H41B 109.5 . . ?
H41A C41 H41C 109.5 . . ?
H41B C41 H41C 109.5 . . ?
C50 C49 C54 118.0(5) . . ?
C50 C49 C55 120.5(5) . . ?
C54 C49 C55 121.5(5) . . ?
C49 C50 H50 119.3 . . ?
C51 C50 C49 121.5(5) . . ?
C51 C50 H50 119.3 . . ?
C50 C51 H51 120.4 . . ?
C52 C51 C50 119.3(5) . . ?
C52 C51 H51 120.4 . . ?
C51 C52 H52 119.7 . . ?
C53 C52 C51 120.7(5) . . ?
C53 C52 H52 119.7 . . ?
C52 C53 H53 120.0 . . ?
C52 C53 C54 120.0(5) . . ?
C54 C53 H53 120.0 . . ?
C49 C54 H54 119.7 . . ?
C53 C54 C49 120.5(5) . . ?
C53 C54 H54 119.7 . . ?
C49 C55 H55A 109.5 . . ?
C49 C55 H55B 109.5 . . ?
C49 C55 H55C 109.5 . . ?
H55A C55 H55B 109.5 . . ?
H55A C55 H55C 109.5 . . ?
H55B C55 H55C 109.5 . . ?
C43 C42 C47 117.0(5) . . ?
C43 C42 C48 121.2(6) . . ?
C47 C42 C48 121.8(6) . . ?
C42 C43 H43 119.4 . . ?
C42 C43 C44 121.2(5) . . ?
C44 C43 H43 119.4 . . ?
C43 C44 H44 119.9 . . ?
C45 C44 C43 120.1(6) . . ?
C45 C44 H44 119.9 . . ?
C44 C45 H45 120.3 . . ?
C46 C45 C44 119.4(6) . . ?
C46 C45 H45 120.3 . . ?
C45 C46 H46 119.2 . . ?
C45 C46 C47 121.5(6) . . ?
C47 C46 H46 119.2 . . ?
C42 C47 H47 119.6 . . ?
C46 C47 C42 120.7(6) . . ?
C46 C47 H47 119.6 . . ?
C42 C48 H48A 109.5 . . ?
C42 C48 H48B 109.5 . . ?
C42 C48 H48C 109.5 . . ?
H48A C48 H48B 109.5 . . ?
H48A C48 H48C 109.5 . . ?
H48B C48 H48C 109.5 . . ?

loop_
_geom_bond_atom_site_label_1
_geom_bond_atom_site_label_2
_geom_bond_distance
_geom_bond_site_symmetry_2
_geom_bond_publ_flag
Fe1 C2 1.950(4) . ?
Fe1 C3 2.032(4) . ?
Fe1 C4 2.069(4) . ?
Fe1 C5 2.056(5) . ?
Fe1 C6 2.013(4) . ?
Fe1 C7 1.963(4) . ?
Fe1 C8 2.021(4) . ?
Fe1 C9 2.065(4) . ?
Fe1 C10 2.056(4) . ?
Fe1 C11 2.024(4) . ?
N1 C1 1.311(5) . ?
N1 C2 1.436(5) . ?
N1 C12 1.490(5) . ?
C1 H1 0.9500 . ?
C1 N2 1.318(5) . ?
N2 C7 1.433(5) . ?
N2 C22 1.499(5) . ?
C2 C3 1.434(6) . ?
C2 C6 1.427(6) . ?
C3 H3 0.9500 . ?
C3 C4 1.422(6) . ?
C4 H4 0.9500 . ?
C4 C5 1.418(6) . ?
C5 H5 0.9500 . ?
C5 C6 1.425(6) . ?
C6 H6 0.9500 . ?
C7 C8 1.425(6) . ?
C7 C11 1.432(6) . ?
C8 H8 0.9500 . ?
C8 C9 1.426(6) . ?
C9 H9 0.9500 . ?
C9 C10 1.435(7) . ?
C10 H10 0.9500 . ?
C10 C11 1.416(6) . ?
C11 H11 0.9500 . ?
C12 H12A 0.9900 . ?
C12 H12B 0.9900 . ?
C12 C13 1.508(6) . ?
C13 C14 1.389(6) . ?
C13 C18 1.420(6) . ?
C14 C15 1.398(6) . ?
C14 C19 1.515(7) . ?
C15 H15 0.9500 . ?
C15 C16 1.399(7) . ?
C16 C17 1.370(7) . ?
C16 C20 1.512(6) . ?
C17 H17 0.9500 . ?
C17 C18 1.390(6) . ?
C18 C21 1.504(7) . ?
C19 H19A 0.9800 . ?
C19 H19B 0.9800 . ?
C19 H19C 0.9800 . ?
C20 H20A 0.9800 . ?
C20 H20B 0.9800 . ?
C20 H20C 0.9800 . ?
C21 H21A 0.9800 . ?
C21 H21B 0.9800 . ?
C21 H21C 0.9800 . ?
C22 H22A 0.9900 . ?
C22 H22B 0.9900 . ?
C22 C23 1.512(5) . ?
C23 C24 1.410(6) . ?
C23 C28 1.401(6) . ?
C24 C25 1.392(6) . ?
C24 C29 1.509(6) . ?
C25 H25 0.9500 . ?
C25 C26 1.395(6) . ?
C26 C27 1.383(6) . ?
C26 C30 1.516(6) . ?
C27 H27 0.9500 . ?
C27 C28 1.402(6) . ?
C28 C31 1.502(6) . ?
C29 H29A 0.9800 . ?
C29 H29B 0.9800 . ?
C29 H29C 0.9800 . ?
C30 H30A 0.9800 . ?
C30 H30B 0.9800 . ?
C30 H30C 0.9800 . ?
C31 H31A 0.9800 . ?
C31 H31B 0.9800 . ?
C31 H31C 0.9800 . ?
Cl1 Fe2 2.2752(12) . ?
Fe2 Cl2 2.2732(12) . ?
Fe2 C32 2.299(4) . ?
Fe2 C33 2.335(4) . ?
Fe2 C34 2.354(4) . ?
Fe2 C35 2.339(4) . ?
Fe2 C36 2.280(4) . ?
C32 C33 1.421(7) . ?
C32 C36 1.433(6) . ?
C32 C37 1.482(7) . ?
C33 C34 1.427(6) . ?
C33 C38 1.494(6) . ?
C34 C35 1.405(6) . ?
C34 C39 1.498(7) . ?
C35 C36 1.423(7) . ?
C35 C40 1.503(6) . ?
C36 C41 1.513(7) . ?
C37 H37A 0.9800 . ?
C37 H37B 0.9800 . ?
C37 H37C 0.9800 . ?
C38 H38A 0.9800 . ?
C38 H38B 0.9800 . ?
C38 H38C 0.9800 . ?
C39 H39A 0.9800 . ?
C39 H39B 0.9800 . ?
C39 H39C 0.9800 . ?
C40 H40A 0.9800 . ?
C40 H40B 0.9800 . ?
C40 H40C 0.9800 . ?
C41 H41A 0.9800 . ?
C41 H41B 0.9800 . ?
C41 H41C 0.9800 . ?
C49 C50 1.385(7) . ?
C49 C54 1.397(8) . ?
C49 C55 1.489(8) . ?
C50 H50 0.9500 . ?
C50 C51 1.376(7) . ?
C51 H51 0.9500 . ?
C51 C52 1.375(7) . ?
C52 H52 0.9500 . ?
C52 C53 1.368(8) . ?
C53 H53 0.9500 . ?
C53 C54 1.378(8) . ?
C54 H54 0.9500 . ?
C55 H55A 0.9800 . ?
C55 H55B 0.9800 . ?
C55 H55C 0.9800 . ?
C42 C43 1.384(8) . ?
C42 C47 1.403(8) . ?
C42 C48 1.493(8) . ?
C43 H43 0.9500 . ?
C43 C44 1.393(8) . ?
C44 H44 0.9500 . ?
C44 C45 1.369(9) . ?
C45 H45 0.9500 . ?
C45 C46 1.354(9) . ?
C46 H46 0.9500 . ?
C46 C47 1.374(9) . ?
C47 H47 0.9500 . ?
C48 H48A 0.9800 . ?
C48 H48B 0.9800 . ?
C48 H48C 0.9800 . ?

loop_
_geom_torsion_atom_site_label_1
_geom_torsion_atom_site_label_2
_geom_torsion_atom_site_label_3
_geom_torsion_atom_site_label_4
_geom_torsion
_geom_torsion_site_symmetry_1
_geom_torsion_site_symmetry_2
_geom_torsion_site_symmetry_3
_geom_torsion_site_symmetry_4
_geom_torsion_publ_flag
Fe1 C2 C3 C4 59.6(3) . . . . ?
Fe1 C2 C6 C5 -60.2(3) . . . . ?
Fe1 C3 C4 C5 57.8(3) . . . . ?
Fe1 C4 C5 C6 57.0(3) . . . . ?
Fe1 C5 C6 C2 57.3(3) . . . . ?
Fe1 C7 C8 C9 -59.7(3) . . . . ?
Fe1 C7 C11 C10 59.7(3) . . . . ?
Fe1 C8 C9 C10 -58.2(3) . . . . ?
Fe1 C9 C10 C11 -57.5(3) . . . . ?
Fe1 C10 C11 C7 -57.0(3) . . . . ?
N1 C1 N2 C7 -6.2(7) . . . . ?
N1 C1 N2 C22 177.2(4) . . . . ?
N1 C2 C3 Fe1 117.3(4) . . . . ?
N1 C2 C3 C4 176.9(4) . . . . ?
N1 C2 C6 Fe1 -116.8(4) . . . . ?
N1 C2 C6 C5 -177.1(4) . . . . ?
N1 C12 C13 C14 106.9(5) . . . . ?
N1 C12 C13 C18 -74.6(5) . . . . ?
C1 N1 C2 Fe1 -6.0(5) . . . . ?
C1 N1 C2 C3 -96.3(5) . . . . ?
C1 N1 C2 C6 82.8(5) . . . . ?
C1 N1 C12 C13 121.0(4) . . . . ?
C1 N2 C7 Fe1 2.1(5) . . . . ?
C1 N2 C7 C8 91.1(5) . . . . ?
C1 N2 C7 C11 -87.0(5) . . . . ?
C1 N2 C22 C23 -26.5(5) . . . . ?
N2 C7 C8 Fe1 -116.7(4) . . . . ?
N2 C7 C8 C9 -176.4(4) . . . . ?
N2 C7 C11 Fe1 116.7(4) . . . . ?
N2 C7 C11 C10 176.3(4) . . . . ?
N2 C22 C23 C24 -72.9(5) . . . . ?
N2 C22 C23 C28 106.1(4) . . . . ?
C2 N1 C1 N2 8.3(7) . . . . ?
C2 N1 C12 C13 -65.1(5) . . . . ?
C2 C3 C4 Fe1 -56.3(3) . . . . ?
C2 C3 C4 C5 1.5(5) . . . . ?
C3 C2 C6 Fe1 62.4(3) . . . . ?
C3 C2 C6 C5 2.1(5) . . . . ?
C3 C4 C5 Fe1 -57.2(3) . . . . ?
C3 C4 C5 C6 -0.2(5) . . . . ?
C4 C5 C6 Fe1 -58.5(3) . . . . ?
C4 C5 C6 C2 -1.2(5) . . . . ?
C6 C2 C3 Fe1 -61.9(3) . . . . ?
C6 C2 C3 C4 -2.3(5) . . . . ?
C7 N2 C22 C23 156.7(3) . . . . ?
C7 C8 C9 Fe1 57.0(3) . . . . ?
C7 C8 C9 C10 -1.2(5) . . . . ?
C8 C7 C11 Fe1 -61.7(3) . . . . ?
C8 C7 C11 C10 -2.1(5) . . . . ?
C8 C9 C10 Fe1 57.3(3) . . . . ?
C8 C9 C10 C11 -0.1(5) . . . . ?
C9 C10 C11 Fe1 58.4(3) . . . . ?
C9 C10 C11 C7 1.3(5) . . . . ?
C11 C7 C8 Fe1 61.7(3) . . . . ?
C11 C7 C8 C9 2.0(5) . . . . ?
C12 N1 C1 N2 -178.4(4) . . . . ?
C12 N1 C2 Fe1 -179.5(3) . . . . ?
C12 N1 C2 C3 90.2(5) . . . . ?
C12 N1 C2 C6 -90.8(5) . . . . ?
C12 C13 C14 C15 176.8(4) . . . . ?
C12 C13 C14 C19 -3.9(6) . . . . ?
C12 C13 C18 C17 -177.0(4) . . . . ?
C12 C13 C18 C21 2.8(6) . . . . ?
C13 C14 C15 C16 0.9(7) . . . . ?
C14 C13 C18 C17 1.5(6) . . . . ?
C14 C13 C18 C21 -178.7(4) . . . . ?
C14 C15 C16 C17 -0.1(7) . . . . ?
C14 C15 C16 C20 -178.5(4) . . . . ?
C15 C16 C17 C18 0.0(7) . . . . ?
C16 C17 C18 C13 -0.7(6) . . . . ?
C16 C17 C18 C21 179.5(4) . . . . ?
C18 C13 C14 C15 -1.6(6) . . . . ?
C18 C13 C14 C19 177.6(4) . . . . ?
C19 C14 C15 C16 -178.3(4) . . . . ?
C20 C16 C17 C18 178.4(4) . . . . ?
C22 N2 C7 Fe1 178.8(3) . . . . ?
C22 N2 C7 C8 -92.2(5) . . . . ?
C22 N2 C7 C11 89.7(5) . . . . ?
C22 C23 C24 C25 178.2(4) . . . . ?
C22 C23 C24 C29 -2.5(6) . . . . ?
C22 C23 C28 C27 -179.1(4) . . . . ?
C22 C23 C28 C31 -0.3(6) . . . . ?
C23 C24 C25 C26 0.7(7) . . . . ?
C24 C23 C28 C27 -0.1(6) . . . . ?
C24 C23 C28 C31 178.7(4) . . . . ?
C24 C25 C26 C27 0.3(7) . . . . ?
C24 C25 C26 C30 178.9(4) . . . . ?
C25 C26 C27 C28 -1.2(7) . . . . ?
C26 C27 C28 C23 1.1(7) . . . . ?
C26 C27 C28 C31 -177.7(4) . . . . ?
C28 C23 C24 C25 -0.8(6) . . . . ?
C28 C23 C24 C29 178.4(4) . . . . ?
C29 C24 C25 C26 -178.6(4) . . . . ?
C30 C26 C27 C28 -179.9(4) . . . . ?
Fe2 C32 C33 C34 -64.1(3) . . . . ?
Fe2 C32 C33 C38 117.6(4) . . . . ?
Fe2 C32 C36 C35 66.7(3) . . . . ?
Fe2 C32 C36 C41 -120.2(4) . . . . ?
Fe2 C33 C34 C35 -63.1(3) . . . . ?
Fe2 C33 C34 C39 116.1(4) . . . . ?
Fe2 C34 C35 C36 -61.1(3) . . . . ?
Fe2 C34 C35 C40 117.6(4) . . . . ?
Fe2 C35 C36 C32 -65.5(3) . . . . ?
Fe2 C35 C36 C41 121.4(4) . . . . ?
C32 C33 C34 Fe2 62.6(3) . . . . ?
C32 C33 C34 C35 -0.5(5) . . . . ?
C32 C33 C34 C39 178.7(4) . . . . ?
C33 C32 C36 Fe2 -64.8(3) . . . . ?
C33 C32 C36 C35 1.9(5) . . . . ?
C33 C32 C36 C41 175.0(4) . . . . ?
C33 C34 C35 Fe2 62.8(3) . . . . ?
C33 C34 C35 C36 1.7(5) . . . . ?
C33 C34 C35 C40 -179.6(4) . . . . ?
C34 C35 C36 Fe2 63.3(3) . . . . ?
C34 C35 C36 C32 -2.2(5) . . . . ?
C34 C35 C36 C41 -175.4(4) . . . . ?
C36 C32 C33 Fe2 63.2(3) . . . . ?
C36 C32 C33 C34 -0.9(5) . . . . ?
C36 C32 C33 C38 -179.2(4) . . . . ?
C37 C32 C33 Fe2 -118.9(4) . . . . ?
C37 C32 C33 C34 177.0(4) . . . . ?
C37 C32 C33 C38 -1.3(7) . . . . ?
C37 C32 C36 Fe2 117.3(4) . . . . ?
C37 C32 C36 C35 -176.0(4) . . . . ?
C37 C32 C36 C41 -2.8(7) . . . . ?
C38 C33 C34 Fe2 -119.1(4) . . . . ?
C38 C33 C34 C35 177.8(4) . . . . ?
C38 C33 C34 C39 -3.0(7) . . . . ?
C39 C34 C35 Fe2 -116.4(4) . . . . ?
C39 C34 C35 C36 -177.5(4) . . . . ?
C39 C34 C35 C40 1.2(7) . . . . ?
C40 C35 C36 Fe2 -115.5(4) . . . . ?
C40 C35 C36 C32 179.0(4) . . . . ?
C40 C35 C36 C41 5.9(7) . . . . ?
C49 C50 C51 C52 -0.9(7) . . . . ?
C50 C49 C54 C53 0.1(7) . . . . ?
C50 C51 C52 C53 1.3(7) . . . . ?
C51 C52 C53 C54 -1.1(7) . . . . ?
C52 C53 C54 C49 0.3(7) . . . . ?
C54 C49 C50 C51 0.1(7) . . . . ?
C55 C49 C50 C51 178.2(5) . . . . ?
C55 C49 C54 C53 -177.9(5) . . . . ?
C42 C43 C44 C45 -1.3(8) . . . . ?
C43 C42 C47 C46 -1.6(8) . . . . ?
C43 C44 C45 C46 0.8(8) . . . . ?
C44 C45 C46 C47 -0.8(9) . . . . ?
C45 C46 C47 C42 1.2(8) . . . . ?
C47 C42 C43 C44 1.6(8) . . . . ?
C48 C42 C43 C44 -179.3(6) . . . . ?
C48 C42 C47 C46 179.3(6) . . . . ?
